data_4129877
loop_
_publ_author_name
'Wei, Junnian'
'Zhang, Yongliang'
'Chi, Yue'
'Liu, Liang'
'Zhang, Wen-Xiong'
'Xi, Zhenfeng'

_publ_section_title
;
 Aromatic Dicupra[10]annulenes.
;
_journal_issue 1
_journal_name_full 'Journal of the American Chemical Society'
_journal_page_first 60
_journal_page_last 63
_journal_paper_doi 10.1021/jacs.5b11317
_journal_volume 138
_journal_year 2016
_chemical_formula_moiety 'C60 H88 Cu2 Li4 O4 Si4'
_chemical_formula_sum 'C60 H88 Cu2 Li4 O4 Si4'
_chemical_formula_weight 1140.50
_space_group_crystal_system monoclinic
_space_group_IT_number 15
_space_group_name_Hall '-C 2yc'
_space_group_name_H-M_alt 'C 1 2/c 1'
_atom_sites_solution_hydrogens geom
_atom_sites_solution_primary direct
_audit_creation_date 2015-09-02
_audit_creation_method
;
Olex2 1.2
(compiled 2015.01.26 svn.r3150 for OlexSys, GUI svn.r4998)
;
_cell_angle_alpha 90
_cell_angle_beta 91.480(3)
_cell_angle_gamma 90
_cell_formula_units_Z 4
_cell_length_a 14.8407(5)
_cell_length_b 25.2345(6)
_cell_length_c 16.6932(4)
_cell_measurement_reflns_used 8268
_cell_measurement_temperature 100.0(2)
_cell_measurement_theta_max 29.0060
_cell_measurement_theta_min 3.7180
_cell_volume 6249.5(3)
_computing_cell_refinement
;
CrysAlisPro, Agilent Technologies,
Version 1.171.36.32 (release 02-08-2013 CrysAlis171 .NET)
(compiled Aug  2 2013,16:46:58)
;
_computing_data_collection
;
CrysAlisPro, Agilent Technologies,
Version 1.171.36.32 (release 02-08-2013 CrysAlis171 .NET)
(compiled Aug  2 2013,16:46:58)
;
_computing_data_reduction
;
CrysAlisPro, Agilent Technologies,
Version 1.171.36.32 (release 02-08-2013 CrysAlis171 .NET)
(compiled Aug  2 2013,16:46:58)
;
_computing_molecular_graphics 'Olex2 (Dolomanov et al., 2009)'
_computing_publication_material 'Olex2 (Dolomanov et al., 2009)'
_computing_structure_refinement 'ShelXL (Sheldrick, 2008)'
_computing_structure_solution 'ShelXS (Sheldrick, 2008)'
_diffrn_ambient_temperature 100.0(2)
_diffrn_detector_area_resol_mean 10.3914
_diffrn_measured_fraction_theta_full 0.998
_diffrn_measured_fraction_theta_max 0.998
_diffrn_measurement_details
;
#__ type_ start__ end____ width___ exp.time_
  1 omega  -11.00   77.00   1.0000   40.0000
omega____ theta____ kappa____ phi______ frames
    -       10.8579   77.0000  -90.0000 88

#__ type_ start__ end____ width___ exp.time_
  2 omega  -36.00   59.00   1.0000   40.0000
omega____ theta____ kappa____ phi______ frames
    -      -11.7173   57.0000  150.0000 95

#__ type_ start__ end____ width___ exp.time_
  3 omega  -81.00   16.00   1.0000   40.0000
omega____ theta____ kappa____ phi______ frames
    -      -11.7173  -57.0000    0.0000 97
;
_diffrn_measurement_device_type 'SuperNova, Dual, Cu at zero, Atlas'
_diffrn_measurement_method '\w scans'
_diffrn_orient_matrix_UB_11 0.0474274000
_diffrn_orient_matrix_UB_12 0.0033606000
_diffrn_orient_matrix_UB_13 0.0026852000
_diffrn_orient_matrix_UB_21 -0.0043041000
_diffrn_orient_matrix_UB_22 0.0249772000
_diffrn_orient_matrix_UB_23 -0.0191953000
_diffrn_orient_matrix_UB_31 -0.0042135000
_diffrn_orient_matrix_UB_32 0.0124214000
_diffrn_orient_matrix_UB_33 0.0378478000
_diffrn_radiation_monochromator mirror
_diffrn_radiation_type MoK\a
_diffrn_radiation_wavelength 0.71073
_diffrn_reflns_av_R_equivalents 0.0358
_diffrn_reflns_av_unetI/netI 0.0379
_diffrn_reflns_Laue_measured_fraction_full 0.998
_diffrn_reflns_Laue_measured_fraction_max 0.998
_diffrn_reflns_limit_h_max 17
_diffrn_reflns_limit_h_min -18
_diffrn_reflns_limit_k_max 30
_diffrn_reflns_limit_k_min -31
_diffrn_reflns_limit_l_max 16
_diffrn_reflns_limit_l_min -20
_diffrn_reflns_number 20458
_diffrn_reflns_point_group_measured_fraction_full 0.998
_diffrn_reflns_point_group_measured_fraction_max 0.998
_diffrn_reflns_theta_full 25.242
_diffrn_reflns_theta_max 26.021
_diffrn_reflns_theta_min 2.885
_diffrn_source 'SuperNova (Mo) X-ray Source'
_exptl_absorpt_coefficient_mu 0.799
_exptl_absorpt_correction_T_max 1.00000
_exptl_absorpt_correction_T_min 0.49511
_exptl_absorpt_correction_type multi-scan
_exptl_absorpt_process_details
;
CrysAlisPro, Agilent Technologies,
Version 1.171.36.32 (release 02-08-2013 CrysAlis171 .NET)
(compiled Aug  2 2013,16:46:58)
Empirical absorption correction using spherical harmonics,
 implemented in SCALE3 ABSPACK scaling algorithm.
;
_exptl_crystal_colour 'metallic dark red'
_exptl_crystal_colour_lustre metallic
_exptl_crystal_colour_modifier dark
_exptl_crystal_colour_primary red
_exptl_crystal_density_diffrn 1.212
_exptl_crystal_description block
_exptl_crystal_F_000 2424
_exptl_crystal_size_max 0.1
_exptl_crystal_size_mid 0.1
_exptl_crystal_size_min 0.05
_refine_diff_density_max 0.411
_refine_diff_density_min -0.501
_refine_diff_density_rms 0.061
_refine_ls_extinction_method none
_refine_ls_goodness_of_fit_ref 1.051
_refine_ls_hydrogen_treatment constr
_refine_ls_matrix_type full
_refine_ls_number_parameters 340
_refine_ls_number_reflns 6155
_refine_ls_number_restraints 0
_refine_ls_restrained_S_all 1.051
_refine_ls_R_factor_all 0.0471
_refine_ls_R_factor_gt 0.0329
_refine_ls_shift/su_max 0.001
_refine_ls_shift/su_mean 0.000
_refine_ls_structure_factor_coef Fsqd
_refine_ls_weighting_details 'w=1/[\s^2^(Fo^2^)+(0.0335P)^2^+7.1024P] where P=(Fo^2^+2Fc^2^)/3'
_refine_ls_weighting_scheme calc
_refine_ls_wR_factor_gt 0.0748
_refine_ls_wR_factor_ref 0.0818
_reflns_Friedel_coverage 0.000
_reflns_number_gt 5017
_reflns_number_total 6155
_reflns_threshold_expression 'I > 2\s(I)'
_cod_data_source_file ja5b11317_si_002.cif
_cod_data_source_block exp_3448
_cod_database_code 4129877
_shelxl_version_number 2014-3
_chemical_oxdiff_formula 'C25 H15 Cu2 Si2 Li4'
_shelx_space_group_comment
;
The symmetry employed for this shelxl refinement is uniquely defined
by the following loop, which should always be used as a source of
symmetry information in preference to the above space-group names.
They are only intended as comments.
;
_reflns_odcompleteness_completeness 99.78
_reflns_odcompleteness_iscentric 1
_reflns_odcompleteness_theta 25.97
_olex2_refinement_description
;
1. Others
 Fixed Uiso: H4(0.021) H5(0.026) H6(0.028) H7(0.026) H8(0.019) H12(0.027)
 H13(0.038) H14(0.042) H15(0.04) H16(0.029) H17A(0.037) H17B(0.037) H17C(0.037)
 H18A(0.04) H18B(0.04) H18C(0.04) H19A(0.046) H19B(0.046) H19C(0.046)
 H20A(0.045) H20B(0.045) H20C(0.045) H21A(0.05) H21B(0.05) H21C(0.05)
 H22A(0.039) H22B(0.039) H22C(0.039) H23A(0.026) H23B(0.026) H24A(0.031)
 H24B(0.031) H25A(0.038) H25B(0.038) H26A(0.04) H26B(0.04) H27A(0.043)
 H27B(0.043) H28A(0.073) H28B(0.073) H29A(0.054) H29B(0.054) H30A(0.04)
 H30B(0.04)
 Fixed X: H4(1.1352) H5(1.1481) H6(1.0361) H7(0.9104) H8(0.8974) H12(0.9919)
 H13(0.9286) H14(0.8262) H15(0.7946) H16(0.8618) H17A(1.1052) H17B(1.1606)
 H17C(1.176) H18A(1.1486) H18B(1.1081) H18C(1.0527) H19A(0.9038) H19B(0.9745)
 H19C(0.9243) H20A(0.7598) H20B(0.7444) H20C(0.8311) H21A(0.9264) H21B(0.8302)
 H21C(0.908) H22A(0.7753) H22B(0.7036) H22C(0.7433) H23A(0.7199) H23B(0.73)
 H24A(0.5747) H24B(0.5997) H25A(0.5716) H25B(0.6156) H26A(0.7069) H26B(0.7337)
 H27A(1.3079) H27B(1.3297) H28A(1.4081) H28B(1.3412) H29A(1.2728) H29B(1.327)
 H30A(1.2164) H30B(1.1558)
 Fixed Y: H4(0.3835) H5(0.4653) H6(0.4954) H7(0.4432) H8(0.3611) H12(0.0093)
 H13(-0.0712) H14(-0.1114) H15(-0.0725) H16(0.0062) H17A(0.3509) H17B(0.3066)
 H17C(0.3173) H18A(0.1958) H18B(0.2031) H18C(0.1732) H19A(0.2528) H19B(0.2778)
 H19C(0.3137) H20A(0.1853) H20B(0.1794) H20C(0.2079) H21A(0.1288) H21B(0.1057)
 H21C(0.0681) H22A(0.0309) H22B(0.0759) H22C(0.0642) H23A(0.2895) H23B(0.3443)
 H24A(0.2996) H24B(0.3336) H25A(0.2523) H25B(0.2214) H26A(0.2787) H26B(0.2226)
 H27A(0.1167) H27B(0.1383) H28A(0.062) H28B(0.0325) H29A(0.0014) H29B(0.0401)
 H30A(0.0984) H30B(0.054)
 Fixed Z: H4(0.2183) H5(0.1581) H6(0.0708) H7(0.0439) H8(0.104) H12(0.0845)
 H13(0.0499) H14(0.1327) H15(0.2542) H16(0.2913) H17A(0.022) H17B(-0.0205)
 H17C(0.0713) H18A(0.0517) H18B(-0.0352) H18C(0.0295) H19A(-0.0213) H19B(-
 0.0783) H19C(-0.017) H20A(0.1402) H20B(0.0474) H20C(0.0815) H21A(-0.0286)
 H21B(-0.0481) H21C(-0.0182) H22A(0.0924) H22B(0.0795) H22C(0.1656)
 H23A(0.1305) H23B(0.1751) H24A(0.1632) H24B(0.2401) H25A(0.2972) H25B(0.2256)
 H26A(0.3484) H26B(0.3146) H27A(0.2345) H27B(0.1484) H28A(0.1446) H28B(0.2015)
 H29A(0.0927) H29B(0.0373) H30A(0.0343) H30B(0.0717)
;
_olex2_submission_special_instructions 'No special instructions were received'

loop_
_space_group_symop_operation_xyz
'x, y, z'
'-x, y, -z+1/2'
'x+1/2, y+1/2, z'
'-x+1/2, y+1/2, -z+1/2'
'-x, -y, -z'
'x, -y, z-1/2'
'-x+1/2, -y+1/2, -z'
'x+1/2, -y+1/2, z-1/2'

loop_
_atom_site_label
_atom_site_type_symbol
_atom_site_fract_x
_atom_site_fract_y
_atom_site_fract_z
_atom_site_U_iso_or_equiv
_atom_site_adp_type
_atom_site_occupancy
_atom_site_site_symmetry_order
_atom_site_calc_flag
_atom_site_refinement_flags_posn
Cu1 Cu 0.97995(2) 0.18990(2) 0.17871(2) 0.01214(8) Uani 1 1 d .
Si1 Si 1.04174(4) 0.26644(2) 0.05147(3) 0.01462(13) Uani 1 1 d .
Si2 Si 0.84999(4) 0.11464(2) 0.09298(3) 0.01638(13) Uani 1 1 d .
O1 O 0.76796(10) 0.28244(6) 0.24336(8) 0.0211(3) Uani 1 1 d .
O2 O 1.20955(10) 0.10332(6) 0.15344(9) 0.0261(4) Uani 1 1 d .
C1 C 1.00444(13) 0.26311(8) 0.15776(11) 0.0116(4) Uani 1 1 d .
C2 C 1.00486(13) 0.30937(7) 0.20629(11) 0.0116(4) Uani 1 1 d .
C3 C 1.01479(13) 0.36295(7) 0.16810(11) 0.0122(4) Uani 1 1 d .
C4 C 1.08972(14) 0.39523(8) 0.18328(12) 0.0171(4) Uani 1 1 d .
H4 H 1.1352 0.3835 0.2183 0.021 Uiso 1 1 calc R
C5 C 1.09759(16) 0.44438(8) 0.14720(12) 0.0217(5) Uani 1 1 d .
H5 H 1.1481 0.4653 0.1581 0.026 Uiso 1 1 calc R
C6 C 1.03074(16) 0.46244(8) 0.09506(12) 0.0236(5) Uani 1 1 d .
H6 H 1.0361 0.4954 0.0708 0.028 Uiso 1 1 calc R
C7 C 0.95563(15) 0.43117(9) 0.07897(12) 0.0214(5) Uani 1 1 d .
H7 H 0.9104 0.4432 0.0439 0.026 Uiso 1 1 calc R
C8 C 0.94795(14) 0.38185(8) 0.11518(11) 0.0156(4) Uani 1 1 d .
H8 H 0.8974 0.3611 0.1040 0.019 Uiso 1 1 calc R
C9 C 0.94485(14) 0.11679(8) 0.16953(11) 0.0146(4) Uani 1 1 d .
C10 C 0.97021(14) 0.07092(8) 0.21390(11) 0.0144(4) Uani 1 1 d .
C11 C 0.93241(14) 0.01757(8) 0.19105(12) 0.0176(4) Uani 1 1 d .
C12 C 0.95218(15) -0.00691(8) 0.11908(13) 0.0226(5) Uani 1 1 d .
H12 H 0.9919 0.0093 0.0845 0.027 Uiso 1 1 calc R
C13 C 0.91371(17) -0.05520(9) 0.09791(15) 0.0318(6) Uani 1 1 d .
H13 H 0.9286 -0.0712 0.0499 0.038 Uiso 1 1 calc R
C14 C 0.85350(18) -0.07959(9) 0.14772(16) 0.0352(6) Uani 1 1 d .
H14 H 0.8262 -0.1114 0.1327 0.042 Uiso 1 1 calc R
C15 C 0.83446(18) -0.05619(9) 0.21990(15) 0.0332(6) Uani 1 1 d .
H15 H 0.7946 -0.0725 0.2542 0.040 Uiso 1 1 calc R
C16 C 0.87422(15) -0.00861(8) 0.24174(13) 0.0241(5) Uani 1 1 d .
H16 H 0.8618 0.0062 0.2913 0.029 Uiso 1 1 calc R
C17 C 1.13197(16) 0.31644(9) 0.02819(13) 0.0244(5) Uani 1 1 d .
H17A H 1.1052 0.3509 0.0220 0.037 Uiso 1 1 calc GR
H17B H 1.1606 0.3066 -0.0205 0.037 Uiso 1 1 calc GR
H17C H 1.1760 0.3173 0.0713 0.037 Uiso 1 1 calc GR
C18 C 1.09423(17) 0.20168(9) 0.02057(13) 0.0264(5) Uani 1 1 d .
H18A H 1.1486 0.1958 0.0517 0.040 Uiso 1 1 calc GR
H18B H 1.1081 0.2031 -0.0352 0.040 Uiso 1 1 calc GR
H18C H 1.0527 0.1732 0.0295 0.040 Uiso 1 1 calc GR
C19 C 0.94985(17) 0.27924(10) -0.02573(13) 0.0306(6) Uani 1 1 d .
H19A H 0.9038 0.2528 -0.0213 0.046 Uiso 1 1 calc GR
H19B H 0.9745 0.2778 -0.0783 0.046 Uiso 1 1 calc GR
H19C H 0.9243 0.3137 -0.0170 0.046 Uiso 1 1 calc GR
C20 C 0.78884(16) 0.17975(9) 0.09018(15) 0.0299(6) Uani 1 1 d .
H20A H 0.7598 0.1853 0.1402 0.045 Uiso 1 1 calc GR
H20B H 0.7444 0.1794 0.0474 0.045 Uiso 1 1 calc GR
H20C H 0.8311 0.2079 0.0815 0.045 Uiso 1 1 calc GR
C21 C 0.88265(18) 0.10288(11) -0.01347(13) 0.0334(6) Uani 1 1 d .
H21A H 0.9264 0.1288 -0.0286 0.050 Uiso 1 1 calc GR
H21B H 0.8302 0.1057 -0.0481 0.050 Uiso 1 1 calc GR
H21C H 0.9080 0.0681 -0.0182 0.050 Uiso 1 1 calc GR
C22 C 0.75654(15) 0.06533(9) 0.10966(14) 0.0262(5) Uani 1 1 d .
H22A H 0.7753 0.0309 0.0924 0.039 Uiso 1 1 calc GR
H22B H 0.7036 0.0759 0.0795 0.039 Uiso 1 1 calc GR
H22C H 0.7433 0.0642 0.1656 0.039 Uiso 1 1 calc GR
C23 C 0.71294(15) 0.30744(9) 0.18135(13) 0.0219(5) Uani 1 1 d .
H23A H 0.7199 0.2895 0.1305 0.026 Uiso 1 1 calc R
H23B H 0.7300 0.3443 0.1751 0.026 Uiso 1 1 calc R
C24 C 0.61651(15) 0.30316(9) 0.20846(14) 0.0259(5) Uani 1 1 d .
H24A H 0.5747 0.2996 0.1632 0.031 Uiso 1 1 calc R
H24B H 0.5997 0.3336 0.2401 0.031 Uiso 1 1 calc R
C25 C 0.61961(16) 0.25288(11) 0.25886(14) 0.0316(6) Uani 1 1 d .
H25A H 0.5716 0.2523 0.2972 0.038 Uiso 1 1 calc R
H25B H 0.6156 0.2214 0.2256 0.038 Uiso 1 1 calc R
C26 C 0.71065(16) 0.25741(11) 0.30015(14) 0.0331(6) Uani 1 1 d .
H26A H 0.7069 0.2787 0.3484 0.040 Uiso 1 1 calc R
H26B H 0.7337 0.2226 0.3146 0.040 Uiso 1 1 calc R
C27 C 1.30213(17) 0.10952(11) 0.17753(15) 0.0354(6) Uani 1 1 d .
H27A H 1.3079 0.1167 0.2345 0.043 Uiso 1 1 calc R
H27B H 1.3297 0.1383 0.1484 0.043 Uiso 1 1 calc R
C28 C 1.3452(2) 0.05727(14) 0.1573(2) 0.0606(9) Uani 1 1 d .
H28A H 1.4081 0.0620 0.1446 0.073 Uiso 1 1 calc R
H28B H 1.3412 0.0325 0.2015 0.073 Uiso 1 1 calc R
C29 C 1.2916(2) 0.03788(11) 0.08528(16) 0.0446(7) Uani 1 1 d .
H29A H 1.2728 0.0014 0.0927 0.054 Uiso 1 1 calc R
H29B H 1.3270 0.0401 0.0373 0.054 Uiso 1 1 calc R
C30 C 1.21084(18) 0.07435(10) 0.07916(14) 0.0332(6) Uani 1 1 d .
H30A H 1.2164 0.0984 0.0343 0.040 Uiso 1 1 calc R
H30B H 1.1558 0.0540 0.0717 0.040 Uiso 1 1 calc R
Li1 Li 0.8905(2) 0.26062(14) 0.2402(2) 0.0175(7) Uani 1 1 d .
Li2 Li 1.0959(2) 0.12163(14) 0.1990(2) 0.0210(8) Uani 1 1 d .

loop_
_atom_site_aniso_label
_atom_site_aniso_U_11
_atom_site_aniso_U_22
_atom_site_aniso_U_33
_atom_site_aniso_U_23
_atom_site_aniso_U_13
_atom_site_aniso_U_12
Cu1 0.01381(14) 0.00877(13) 0.01390(13) -0.00032(9) 0.00140(9) -0.00016(10)
Si1 0.0160(3) 0.0148(3) 0.0133(3) -0.0003(2) 0.0036(2) 0.0009(2)
Si2 0.0173(3) 0.0127(3) 0.0189(3) -0.0009(2) -0.0027(2) 0.0002(2)
O1 0.0123(8) 0.0268(9) 0.0243(8) 0.0004(6) 0.0020(6) 0.0012(6)
O2 0.0236(9) 0.0301(9) 0.0248(8) -0.0031(7) 0.0043(7) 0.0073(7)
C1 0.0093(10) 0.0114(10) 0.0143(9) 0.0009(8) 0.0012(7) 0.0008(8)
C2 0.0084(10) 0.0120(10) 0.0143(10) 0.0010(8) 0.0009(7) 0.0010(8)
C3 0.0170(10) 0.0099(10) 0.0099(9) -0.0015(7) 0.0045(7) 0.0015(8)
C4 0.0201(11) 0.0154(11) 0.0158(10) 0.0020(8) 0.0003(8) -0.0013(9)
C5 0.0268(13) 0.0165(11) 0.0219(11) 0.0004(9) 0.0033(9) -0.0077(9)
C6 0.0368(14) 0.0124(11) 0.0219(11) 0.0061(9) 0.0076(10) 0.0021(10)
C7 0.0256(12) 0.0198(11) 0.0188(11) 0.0055(8) 0.0015(9) 0.0076(10)
C8 0.0162(11) 0.0155(10) 0.0153(10) -0.0002(8) 0.0017(8) 0.0015(8)
C9 0.0151(11) 0.0115(10) 0.0174(10) -0.0015(8) 0.0027(8) 0.0012(8)
C10 0.0157(11) 0.0114(10) 0.0161(10) -0.0013(8) 0.0017(8) -0.0010(8)
C11 0.0187(11) 0.0105(10) 0.0232(11) 0.0002(8) -0.0066(8) 0.0018(8)
C12 0.0227(12) 0.0162(11) 0.0287(12) -0.0026(9) -0.0048(9) 0.0024(9)
C13 0.0341(15) 0.0214(13) 0.0393(14) -0.0122(10) -0.0128(11) 0.0084(11)
C14 0.0433(16) 0.0108(11) 0.0504(16) -0.0015(11) -0.0206(13) -0.0049(11)
C15 0.0359(15) 0.0203(13) 0.0427(15) 0.0112(11) -0.0117(12) -0.0108(11)
C16 0.0276(13) 0.0168(11) 0.0274(12) 0.0019(9) -0.0071(10) -0.0049(10)
C17 0.0268(13) 0.0234(12) 0.0235(11) 0.0027(9) 0.0112(9) -0.0017(10)
C18 0.0375(14) 0.0188(12) 0.0236(12) -0.0004(9) 0.0155(10) 0.0029(10)
C19 0.0315(14) 0.0425(15) 0.0175(11) -0.0061(10) -0.0041(10) 0.0061(12)
C20 0.0226(13) 0.0200(12) 0.0464(15) -0.0030(10) -0.0113(11) 0.0037(10)
C21 0.0378(15) 0.0408(15) 0.0213(12) -0.0001(10) -0.0010(10) 0.0026(12)
C22 0.0209(12) 0.0237(12) 0.0335(13) 0.0018(10) -0.0074(10) -0.0038(10)
C23 0.0198(12) 0.0190(11) 0.0268(12) -0.0014(9) -0.0016(9) 0.0029(9)
C24 0.0169(12) 0.0259(13) 0.0346(13) -0.0093(10) -0.0029(9) 0.0026(10)
C25 0.0177(12) 0.0466(16) 0.0306(13) 0.0021(11) 0.0043(10) -0.0011(11)
C26 0.0181(13) 0.0575(18) 0.0240(12) 0.0046(11) 0.0042(10) -0.0020(12)
C27 0.0251(14) 0.0447(16) 0.0366(14) 0.0016(12) 0.0037(11) 0.0003(12)
C28 0.0433(19) 0.070(2) 0.068(2) -0.0058(18) 0.0007(16) 0.0340(17)
C29 0.057(2) 0.0362(16) 0.0418(16) -0.0020(12) 0.0198(14) 0.0164(14)
C30 0.0407(16) 0.0350(14) 0.0242(12) -0.0053(10) 0.0069(11) 0.0022(12)
Li1 0.0132(18) 0.0175(18) 0.0219(18) -0.0002(14) 0.0015(14) 0.0006(14)
Li2 0.0181(19) 0.0189(19) 0.0261(19) -0.0008(15) 0.0044(15) 0.0009(15)

loop_
_atom_type_symbol
_atom_type_description
_atom_type_scat_dispersion_real
_atom_type_scat_dispersion_imag
_atom_type_scat_source
C C 0.0033 0.0016 'International Tables Vol C Tables 4.2.6.8 and 6.1.1.4'
H H 0.0000 0.0000 'International Tables Vol C Tables 4.2.6.8 and 6.1.1.4'
Cu Cu 0.3201 1.2651 'International Tables Vol C Tables 4.2.6.8 and 6.1.1.4'
Si Si 0.0817 0.0704 'International Tables Vol C Tables 4.2.6.8 and 6.1.1.4'
O O 0.0106 0.0060 'International Tables Vol C Tables 4.2.6.8 and 6.1.1.4'
Li Li -0.0003 0.0001 'International Tables Vol C Tables 4.2.6.8 and 6.1.1.4'

loop_
_geom_angle_atom_site_label_1
_geom_angle_atom_site_label_2
_geom_angle_atom_site_label_3
_geom_angle
_geom_angle_site_symmetry_1
_geom_angle_site_symmetry_3
Cu1 Cu1 Li1 73.37(8) 2_755 .
Cu1 Cu1 Li1 53.72(7) 2_755 2_755
Cu1 Cu1 Li2 73.28(8) 2_755 .
Cu1 Cu1 Li2 53.58(7) 2_755 2_755
C1 Cu1 Cu1 97.78(6) . 2_755
C1 Cu1 C9 164.33(8) . .
C1 Cu1 Li1 51.08(9) . 2_755
C1 Cu1 Li1 59.00(10) . .
C1 Cu1 Li2 140.79(9) . 2_755
C1 Cu1 Li2 124.52(10) . .
C9 Cu1 Cu1 97.86(6) . 2_755
C9 Cu1 Li1 125.48(10) . .
C9 Cu1 Li1 142.65(9) . 2_755
C9 Cu1 Li2 61.61(10) . .
C9 Cu1 Li2 51.73(9) . 2_755
Li1 Cu1 Li1 73.79(14) . 2_755
Li1 Cu1 Li2 85.09(11) . 2_755
Li2 Cu1 Li1 146.60(11) . .
Li2 Cu1 Li1 107.28(10) 2_755 2_755
Li2 Cu1 Li1 85.07(11) . 2_755
Li2 Cu1 Li2 76.73(14) . 2_755
C1 Si1 C17 116.96(9) . .
C1 Si1 C18 110.72(9) . .
C1 Si1 C19 115.46(10) . .
C17 Si1 C18 102.85(10) . .
C19 Si1 C17 104.48(11) . .
C19 Si1 C18 104.98(11) . .
C9 Si2 C21 116.20(10) . .
C9 Si2 C22 117.33(9) . .
C20 Si2 C9 110.19(10) . .
C20 Si2 C21 104.54(12) . .
C20 Si2 C22 102.94(11) . .
C21 Si2 C22 104.12(11) . .
C23 O1 Li1 128.98(16) . .
C26 O1 C23 109.34(16) . .
C26 O1 Li1 118.27(17) . .
C27 O2 C30 105.29(17) . .
C27 O2 Li2 135.07(17) . .
C30 O2 Li2 119.58(18) . .
Cu1 C1 Li1 72.96(11) . .
Cu1 C1 Li1 88.08(11) . 2_755
Si1 C1 Cu1 106.15(9) . .
Si1 C1 Li1 119.69(13) . 2_755
Si1 C1 Li1 147.22(14) . .
C2 C1 Cu1 133.31(14) . .
C2 C1 Si1 120.38(14) . .
C2 C1 Li1 66.67(14) . 2_755
C2 C1 Li1 70.14(14) . .
Li1 C1 Li1 93.09(14) . 2_755
C1 C2 C2 124.53(11) . 2_755
C1 C2 C3 119.75(16) . .
C1 C2 Li1 76.11(14) . 2_755
C1 C2 Li1 72.12(14) . .
C2 C2 C3 115.72(10) 2_755 .
C2 C2 Li1 71.17(15) 2_755 2_755
C2 C2 Li1 69.24(14) 2_755 .
C3 C2 Li1 134.59(16) . .
C3 C2 Li1 127.66(16) . 2_755
Li1 C2 Li1 97.34(18) 2_755 .
C4 C3 C2 122.27(18) . .
C8 C3 C2 119.99(18) . .
C8 C3 C4 117.74(18) . .
C5 C4 C3 121.3(2) . .
C6 C5 C4 120.2(2) . .
C5 C6 C7 119.7(2) . .
C6 C7 C8 120.0(2) . .
C7 C8 C3 121.1(2) . .
Cu1 C9 Li2 87.15(11) . 2_755
Cu1 C9 Li2 70.69(11) . .
Si2 C9 Cu1 106.20(10) . .
Si2 C9 Li2 116.17(13) . 2_755
Si2 C9 Li2 149.55(14) . .
C10 C9 Cu1 132.32(15) . .
C10 C9 Si2 121.03(15) . .
C10 C9 Li2 71.69(15) . .
C10 C9 Li2 67.50(14) . 2_755
Li2 C9 Li2 94.15(14) . 2_755
C9 C10 C10 124.82(11) . 2_755
C9 C10 C11 120.36(17) . .
C9 C10 Li2 75.66(15) . 2_755
C9 C10 Li2 72.09(14) . .
C10 C10 C11 114.75(11) 2_755 .
C10 C10 Li2 74.15(15) 2_755 2_755
C10 C10 Li2 67.33(15) 2_755 .
C11 C10 Li2 140.84(17) . .
C11 C10 Li2 121.42(17) . 2_755
Li2 C10 Li2 97.25(18) 2_755 .
C12 C11 C10 122.13(19) . .
C12 C11 C16 117.6(2) . .
C16 C11 C10 120.28(19) . .
C13 C12 C11 121.1(2) . .
C14 C13 C12 120.4(2) . .
C15 C14 C13 119.1(2) . .
C14 C15 C16 120.5(2) . .
C15 C16 C11 121.3(2) . .
O1 C23 C24 105.97(18) . .
C23 C24 C25 102.07(18) . .
C26 C25 C24 101.8(2) . .
O1 C26 C25 105.71(18) . .
O2 C27 C28 104.6(2) . .
C29 C28 C27 104.2(2) . .
C28 C29 C30 104.9(2) . .
O2 C30 C29 106.2(2) . .
Cu1 Li1 Cu1 52.91(7) . 2_755
Cu1 Li1 Li1 59.65(9) . 2_755
Cu1 Li1 Li1 46.55(7) 2_755 2_755
O1 Li1 Cu1 138.34(18) . .
O1 Li1 Cu1 141.30(17) . 2_755
O1 Li1 C1 127.40(18) . 2_755
O1 Li1 C1 139.19(19) . .
O1 Li1 C2 126.47(18) . .
O1 Li1 C2 120.15(18) . 2_755
O1 Li1 Li1 161.65(14) . 2_755
C1 Li1 Cu1 88.02(12) 2_755 .
C1 Li1 Cu1 78.52(11) . 2_755
C1 Li1 Cu1 48.04(8) . .
C1 Li1 Cu1 40.84(7) 2_755 2_755
C1 Li1 C1 86.82(14) . 2_755
C1 Li1 Li1 42.59(9) 2_755 2_755
C1 Li1 Li1 44.32(10) . 2_755
C2 Li1 Cu1 101.26(14) 2_755 .
C2 Li1 Cu1 72.48(11) 2_755 2_755
C2 Li1 Cu1 82.46(12) . .
C2 Li1 Cu1 87.56(12) . 2_755
C2 Li1 C1 37.22(9) 2_755 2_755
C2 Li1 C1 37.74(9) . .
C2 Li1 C1 69.92(12) . 2_755
C2 Li1 C1 71.75(13) 2_755 .
C2 Li1 C2 39.59(11) 2_755 .
C2 Li1 Li1 41.63(10) 2_755 2_755
C2 Li1 Li1 41.02(10) . 2_755
Cu1 Li2 Cu1 53.14(7) . 2_755
Cu1 Li2 Li2 57.90(9) . 2_755
Cu1 Li2 Li2 45.37(8) 2_755 2_755
O2 Li2 Cu1 140.89(18) . 2_755
O2 Li2 Cu1 137.14(18) . .
O2 Li2 C9 128.37(19) . 2_755
O2 Li2 C9 140.05(19) . .
O2 Li2 C10 122.34(19) . 2_755
O2 Li2 C10 129.48(19) . .
O2 Li2 Li2 164.71(14) . 2_755
C9 Li2 Cu1 41.13(8) 2_755 2_755
C9 Li2 Cu1 47.71(9) . .
C9 Li2 Cu1 88.19(13) 2_755 .
C9 Li2 Cu1 77.79(11) . 2_755
C9 Li2 C9 85.52(14) . 2_755
C9 Li2 Li2 42.83(10) 2_755 2_755
C9 Li2 Li2 43.02(10) . 2_755
C10 Li2 Cu1 100.23(14) 2_755 .
C10 Li2 Cu1 85.63(12) . 2_755
C10 Li2 Cu1 80.58(12) . .
C10 Li2 Cu1 72.12(11) 2_755 2_755
C10 Li2 C9 69.99(13) 2_755 .
C10 Li2 C9 36.22(9) . .
C10 Li2 C9 68.26(12) . 2_755
C10 Li2 C9 36.83(9) 2_755 2_755
C10 Li2 C10 38.51(11) 2_755 .
C10 Li2 Li2 42.42(10) 2_755 2_755
C10 Li2 Li2 40.32(10) . 2_755

loop_
_geom_bond_atom_site_label_1
_geom_bond_atom_site_label_2
_geom_bond_distance
_geom_bond_site_symmetry_2
Cu1 Cu1 2.4383(4) 2_755
Cu1 C1 1.9166(19) .
Cu1 C9 1.922(2) .
Cu1 Li1 2.464(3) .
Cu1 Li1 2.929(3) 2_755
Cu1 Li2 2.919(3) 2_755
Cu1 Li2 2.452(4) .
Si1 C1 1.8742(19) .
Si1 C17 1.888(2) .
Si1 C18 1.888(2) .
Si1 C19 1.880(2) .
Si2 C9 1.877(2) .
Si2 C20 1.877(2) .
Si2 C21 1.877(2) .
Si2 C22 1.889(2) .
O1 C23 1.446(3) .
O1 C26 1.436(3) .
O1 Li1 1.902(4) .
O2 C27 1.430(3) .
O2 C30 1.440(3) .
O2 Li2 1.925(4) .
C1 C2 1.421(3) .
C1 Li1 2.280(4) 2_755
C1 Li1 2.209(4) .
C2 C2 1.470(4) 2_755
C2 C3 1.504(3) .
C2 Li1 2.183(4) .
C2 Li1 2.157(4) 2_755
C3 C4 1.396(3) .
C3 C8 1.395(3) .
C4 C5 1.385(3) .
C5 C6 1.380(3) .
C6 C7 1.386(3) .
C7 C8 1.390(3) .
C9 C10 1.420(3) .
C9 Li2 2.294(4) 2_755
C9 Li2 2.286(4) .
C10 C10 1.476(4) 2_755
C10 C11 1.504(3) .
C10 Li2 2.281(4) .
C10 Li2 2.188(4) 2_755
C11 C12 1.389(3) .
C11 C16 1.391(3) .
C12 C13 1.387(3) .
C13 C14 1.381(4) .
C14 C15 1.378(4) .
C15 C16 1.383(3) .
C23 C24 1.516(3) .
C24 C25 1.522(3) .
C25 C26 1.505(3) .
C27 C28 1.508(4) .
C28 C29 1.506(4) .
C29 C30 1.513(4) .
Li1 Cu1 2.929(3) 2_755
Li1 C1 2.280(4) 2_755
Li1 C2 2.157(4) 2_755
Li1 Li1 3.259(7) 2_755
Li2 Cu1 2.919(3) 2_755
Li2 C9 2.294(4) 2_755
Li2 C10 2.188(4) 2_755
Li2 Li2 3.354(7) 2_755
